data_1551020
loop_
_publ_author_name
'Lough, Alan J.'
'Hill, Jarvis'
'Tam, William'

_publ_section_title
;
 1-[(1<i>R</i>*,2<i>R</i>*)-1,2-Dihydroxy-1,2-dihydronaphthalen-1-yl]ethan-1-one
;
_journal_coeditor_code HB4297
_journal_issue 5
_journal_name_full IUCrData
_journal_page_first x190609
_journal_paper_doi 10.1107/S2414314619006096
_journal_volume 4
_journal_year 2019
_chemical_formula_iupac 'C12 H12 O3'
_chemical_formula_moiety 'C12 H12 O3'
_chemical_formula_sum 'C12 H12 O3'
_chemical_formula_weight 204.22
_chemical_name_systematic
;
1-[(1<i>R</i>*,2<i>R</i>*)-1,2-Dihydroxy-1,2-dihydronaphthalen-1-yl]ethan-1-one
;
_space_group_crystal_system orthorhombic
_space_group_IT_number 61
_space_group_name_Hall '-P 2ac 2ab'
_space_group_name_H-M_alt 'P b c a'
_symmetry_space_group_name_Hall '-P 2ac 2ab'
_symmetry_space_group_name_H-M 'P b c a'
_atom_sites_solution_hydrogens mixed
_atom_sites_solution_primary dual
_audit_creation_method SHELXL-2018/3
_cell_angle_alpha 90
_cell_angle_beta 90
_cell_angle_gamma 90
_cell_formula_units_Z 8
_cell_length_a 10.8313(4)
_cell_length_b 7.6180(3)
_cell_length_c 24.1463(8)
_cell_measurement_reflns_used 9970
_cell_measurement_temperature 150(2)
_cell_measurement_theta_max 67.52
_cell_measurement_theta_min 3.66
_cell_volume 1992.38(13)
_computing_cell_refinement
;
APEX3 (Bruker, 2018)
;
_computing_data_collection
;
APEX3 (Bruker, 2018)
;
_computing_data_reduction
;
SAINT (Bruker, 2018)
;
_computing_molecular_graphics
;
PLATON (Spek, 2009)
;
_computing_publication_material
;
publCIF (Westrip, 2010)
;
_computing_structure_refinement
;
SHELXL2018 (Sheldrick, 2015b)
;
_computing_structure_solution
;
SHELXT2014 (Sheldrick, 2015a)
;
_diffrn_ambient_temperature 150(2)
_diffrn_measured_fraction_theta_full 0.994
_diffrn_measured_fraction_theta_max 0.994
_diffrn_measurement_device_type 'Bruker Kappa APEX DUO CCD'
_diffrn_measurement_method '\f and \w scans'
_diffrn_radiation_type CuK\a
_diffrn_radiation_wavelength 1.54178
_diffrn_reflns_av_R_equivalents 0.0221
_diffrn_reflns_av_unetI/netI 0.0166
_diffrn_reflns_limit_h_max 12
_diffrn_reflns_limit_h_min -12
_diffrn_reflns_limit_k_max 9
_diffrn_reflns_limit_k_min -9
_diffrn_reflns_limit_l_max 28
_diffrn_reflns_limit_l_min -28
_diffrn_reflns_number 13267
_diffrn_reflns_theta_full 67.519
_diffrn_reflns_theta_max 67.519
_diffrn_reflns_theta_min 3.661
_diffrn_source 'Bruker ImuS with multi-layer optics'
_exptl_absorpt_coefficient_mu 0.803
_exptl_absorpt_correction_T_max 0.7529
_exptl_absorpt_correction_T_min 0.6832
_exptl_absorpt_correction_type multi-scan
_exptl_absorpt_process_details
;
(SADABS; Krause <i>et al.</i>,  2015)
;
_exptl_crystal_colour colourless
_exptl_crystal_density_diffrn 1.362
_exptl_crystal_description Shard
_exptl_crystal_F_000 864
_exptl_crystal_size_max 0.210
_exptl_crystal_size_mid 0.180
_exptl_crystal_size_min 0.160
_refine_diff_density_max 0.159
_refine_diff_density_min -0.209
_refine_ls_extinction_method none
_refine_ls_goodness_of_fit_ref 1.053
_refine_ls_hydrogen_treatment mixed
_refine_ls_matrix_type full
_refine_ls_number_parameters 145
_refine_ls_number_reflns 1782
_refine_ls_number_restraints 0
_refine_ls_restrained_S_all 1.053
_refine_ls_R_factor_all 0.0346
_refine_ls_R_factor_gt 0.0341
_refine_ls_shift/su_max 0.000
_refine_ls_shift/su_mean 0.000
_refine_ls_structure_factor_coef Fsqd
_refine_ls_weighting_details 'w=1/[\s^2^(Fo^2^)+(0.0445P)^2^+0.8018P] where P=(Fo^2^+2Fc^2^)/3'
_refine_ls_weighting_scheme calc
_refine_ls_wR_factor_gt 0.0873
_refine_ls_wR_factor_ref 0.0877
_reflns_number_gt 1742
_reflns_number_total 1782
_reflns_threshold_expression 'I > 2\s(I)'
_cod_data_source_file hb4297sup1.cif
_cod_data_source_block I
_cod_database_code 1551020
_shelx_space_group_comment
;
The symmetry employed for this shelxl refinement is uniquely defined
by the following loop, which should always be used as a source of
symmetry information in preference to the above space-group names.
They are only intended as comments.
;
_shelx_estimated_absorpt_t_min 0.850
_shelx_estimated_absorpt_t_max 0.882

loop_
_space_group_symop_operation_xyz
'x, y, z'
'-x+1/2, -y, z+1/2'
'-x, y+1/2, -z+1/2'
'x+1/2, -y+1/2, -z'
'-x, -y, -z'
'x-1/2, y, -z-1/2'
'x, -y-1/2, z-1/2'
'-x-1/2, y-1/2, z'

loop_
_atom_site_type_symbol
_atom_site_label
_atom_site_fract_x
_atom_site_fract_y
_atom_site_fract_z
_atom_site_U_iso_or_equiv
_atom_site_adp_type
_atom_site_calc_flag
_atom_site_occupancy
O O1 0.42766(8) 0.51398(11) 0.41021(3) 0.0251(2) Uani d 1
H H1O 0.352(2) 0.490(3) 0.4061(8) 0.061(6) Uiso d 1
O O2 0.52984(8) 0.27780(12) 0.49706(3) 0.0271(2) Uani d 1
H H2O 0.5500(15) 0.340(2) 0.5260(8) 0.049(5) Uiso d 1
O O3 0.29996(8) 0.22665(14) 0.40191(4) 0.0383(3) Uani d 1
C C1 0.49858(10) 0.35827(15) 0.40262(4) 0.0199(3) Uani d 1
C C2 0.59229(10) 0.35080(14) 0.45046(4) 0.0210(3) Uani d 1
H H2A 0.614906 0.474383 0.460049 0.025 Uiso calc 1
C C3 0.70942(11) 0.25496(15) 0.43728(5) 0.0254(3) Uani d 1
H H3A 0.757906 0.211344 0.467036 0.031 Uiso calc 1
C C4 0.74845(11) 0.22829(15) 0.38585(5) 0.0253(3) Uani d 1
H H4A 0.825281 0.170966 0.380112 0.030 Uiso calc 1
C C5 0.67633(11) 0.28480(14) 0.33766(5) 0.0217(3) Uani d 1
C C6 0.72385(11) 0.27239(16) 0.28412(5) 0.0283(3) Uani d 1
H H6A 0.802888 0.221366 0.278469 0.034 Uiso calc 1
C C7 0.65723(12) 0.33359(18) 0.23898(5) 0.0326(3) Uani d 1
H H7A 0.690314 0.323634 0.202679 0.039 Uiso calc 1
C C8 0.54248(12) 0.40913(18) 0.24702(5) 0.0310(3) Uani d 1
H H8A 0.497589 0.453920 0.216316 0.037 Uiso calc 1
C C9 0.49282(11) 0.41954(16) 0.29999(5) 0.0248(3) Uani d 1
H H9A 0.413361 0.469673 0.305235 0.030 Uiso calc 1
C C10 0.55839(10) 0.35729(14) 0.34528(4) 0.0194(3) Uani d 1
C C11 0.41033(11) 0.19854(17) 0.40406(4) 0.0246(3) Uani d 1
C C12 0.46253(12) 0.01786(16) 0.40624(5) 0.0286(3) Uani d 1
H H12A 0.402026 -0.065651 0.391528 0.043 Uiso calc 1
H H12B 0.481906 -0.012546 0.444707 0.043 Uiso calc 1
H H12C 0.538021 0.012847 0.383922 0.043 Uiso calc 1

loop_
_atom_site_aniso_label
_atom_site_aniso_U_11
_atom_site_aniso_U_22
_atom_site_aniso_U_33
_atom_site_aniso_U_12
_atom_site_aniso_U_13
_atom_site_aniso_U_23
O1 0.0209(4) 0.0274(5) 0.0270(4) 0.0081(4) -0.0010(3) -0.0028(3)
O2 0.0353(5) 0.0279(5) 0.0180(4) -0.0033(4) 0.0008(3) 0.0007(3)
O3 0.0209(5) 0.0464(6) 0.0476(6) -0.0060(4) 0.0021(4) 0.0026(4)
C1 0.0189(5) 0.0200(6) 0.0208(6) 0.0022(4) 0.0004(4) -0.0005(4)
C2 0.0230(6) 0.0207(5) 0.0192(5) 0.0001(4) -0.0007(4) 0.0001(4)
C3 0.0239(6) 0.0238(6) 0.0287(6) 0.0040(5) -0.0063(5) 0.0010(5)
C4 0.0197(5) 0.0221(6) 0.0342(6) 0.0041(5) -0.0001(5) -0.0009(5)
C5 0.0222(6) 0.0171(5) 0.0258(6) -0.0023(4) 0.0026(4) -0.0019(4)
C6 0.0271(6) 0.0262(6) 0.0316(6) -0.0028(5) 0.0089(5) -0.0049(5)
C7 0.0383(7) 0.0364(7) 0.0230(6) -0.0114(6) 0.0086(5) -0.0031(5)
C8 0.0348(7) 0.0368(7) 0.0212(6) -0.0089(6) -0.0027(5) 0.0040(5)
C9 0.0234(6) 0.0270(6) 0.0242(6) -0.0039(5) -0.0017(4) 0.0021(5)
C10 0.0204(5) 0.0170(5) 0.0207(6) -0.0034(4) 0.0007(4) -0.0005(4)
C11 0.0240(6) 0.0327(7) 0.0172(5) -0.0052(5) 0.0009(4) 0.0013(5)
C12 0.0352(7) 0.0260(6) 0.0246(6) -0.0093(5) -0.0022(5) 0.0012(5)

loop_
_atom_type_symbol
_atom_type_description
_atom_type_scat_dispersion_real
_atom_type_scat_dispersion_imag
_atom_type_scat_source
C C 0.0181 0.0091 'International Tables Vol C Tables 4.2.6.8 and 6.1.1.4'
H H 0.0000 0.0000 'International Tables Vol C Tables 4.2.6.8 and 6.1.1.4'
O O 0.0492 0.0322 'International Tables Vol C Tables 4.2.6.8 and 6.1.1.4'

loop_
_geom_angle_atom_site_label_1
_geom_angle_atom_site_label_2
_geom_angle_atom_site_label_3
_geom_angle
C1 O1 H1O 109.2(14)
C2 O2 H2O 107.7(12)
O1 C1 C10 110.42(9)
O1 C1 C2 106.85(9)
C10 C1 C2 113.59(9)
O1 C1 C11 108.58(9)
C10 C1 C11 106.15(9)
C2 C1 C11 111.19(9)
O2 C2 C3 112.29(9)
O2 C2 C1 107.09(9)
C3 C2 C1 114.66(9)
O2 C2 H2A 107.5
C3 C2 H2A 107.5
C1 C2 H2A 107.5
C4 C3 C2 122.89(11)
C4 C3 H3A 118.6
C2 C3 H3A 118.6
C3 C4 C5 121.86(11)
C3 C4 H4A 119.1
C5 C4 H4A 119.1
C6 C5 C10 118.94(11)
C6 C5 C4 121.28(11)
C10 C5 C4 119.76(10)
C7 C6 C5 120.88(11)
C7 C6 H6A 119.6
C5 C6 H6A 119.6
C8 C7 C6 119.78(11)
C8 C7 H7A 120.1
C6 C7 H7A 120.1
C7 C8 C9 120.04(11)
C7 C8 H8A 120.0
C9 C8 H8A 120.0
C10 C9 C8 120.51(11)
C10 C9 H9A 119.7
C8 C9 H9A 119.7
C9 C10 C5 119.81(10)
C9 C10 C1 119.68(10)
C5 C10 C1 120.41(10)
O3 C11 C12 122.53(12)
O3 C11 C1 117.90(12)
C12 C11 C1 119.54(10)
C11 C12 H12A 109.5
C11 C12 H12B 109.5
H12A C12 H12B 109.5
C11 C12 H12C 109.5
H12A C12 H12C 109.5
H12B C12 H12C 109.5

loop_
_geom_bond_atom_site_label_1
_geom_bond_atom_site_label_2
_geom_bond_distance
O1 C1 1.4250(13)
O1 H1O 0.85(2)
O2 C2 1.4258(14)
O2 H2O 0.87(2)
O3 C11 1.2157(15)
C1 C10 1.5287(14)
C1 C2 1.5387(15)
C1 C11 1.5477(16)
C2 C3 1.4979(16)
C2 H2A 1.0000
C3 C4 1.3273(18)
C3 H3A 0.9500
C4 C5 1.4661(17)
C4 H4A 0.9500
C5 C6 1.3949(17)
C5 C10 1.4038(16)
C6 C7 1.3878(19)
C6 H6A 0.9500
C7 C8 1.3834(19)
C7 H7A 0.9500
C8 C9 1.3898(17)
C8 H8A 0.9500
C9 C10 1.3875(16)
C9 H9A 0.9500
C11 C12 1.4890(18)
C12 H12A 0.9800
C12 H12B 0.9800
C12 H12C 0.9800

loop_
_geom_hbond_atom_site_label_D
_geom_hbond_atom_site_label_H
_geom_hbond_atom_site_label_A
_geom_hbond_site_symmetry_A
_geom_hbond_distance_DH
_geom_hbond_distance_HA
_geom_hbond_distance_DA
_geom_hbond_angle_DHA
_geom_hbond_publ_flag
O1 H1O O3 . 0.85(2) 2.08(2) 2.5970(13) 118.2(17) yes
O1 H1O O3 8_665 0.85(2) 2.44(2) 2.9568(13) 119.8(17) yes
O2 H2O O1 5_666 0.87(2) 1.92(2) 2.7825(12) 172.5(16) yes

loop_
_geom_torsion_atom_site_label_1
_geom_torsion_atom_site_label_2
_geom_torsion_atom_site_label_3
_geom_torsion_atom_site_label_4
_geom_torsion
O1 C1 C2 O2 82.61(10)
C10 C1 C2 O2 -155.38(9)
C11 C1 C2 O2 -35.72(12)
O1 C1 C2 C3 -152.09(9)
C10 C1 C2 C3 -30.08(13)
C11 C1 C2 C3 89.58(11)
O2 C2 C3 C4 143.39(11)
C1 C2 C3 C4 20.86(16)
C2 C3 C4 C5 -2.66(18)
C3 C4 C5 C6 173.34(11)
C3 C4 C5 C10 -4.93(17)
C10 C5 C6 C7 1.26(17)
C4 C5 C6 C7 -177.03(11)
C5 C6 C7 C8 0.46(19)
C6 C7 C8 C9 -1.64(19)
C7 C8 C9 C10 1.10(18)
C8 C9 C10 C5 0.64(17)
C8 C9 C10 C1 -175.77(11)
C6 C5 C10 C9 -1.80(16)
C4 C5 C10 C9 176.51(11)
C6 C5 C10 C1 174.58(10)
C4 C5 C10 C1 -7.11(15)
O1 C1 C10 C9 -39.09(14)
C2 C1 C10 C9 -159.09(10)
C11 C1 C10 C9 78.42(12)
O1 C1 C10 C5 144.53(10)
C2 C1 C10 C5 24.52(14)
C11 C1 C10 C5 -97.96(11)
O1 C1 C11 O3 11.68(13)
C10 C1 C11 O3 -107.04(12)
C2 C1 C11 O3 128.96(11)
O1 C1 C11 C12 -170.17(10)
C10 C1 C11 C12 71.11(12)
C2 C1 C11 C12 -52.88(13)

_cod_database_fobs_code 1551020
